data_4322076
loop_
_publ_author_name
'Takafumi Iwasa'
'Hitoshi Shimada'
'Atsushi Takami'
'Hiroyuki Matsuzaka'
'Youichi Ishii'
'Masanobu Hidai'

_publ_contact_author
;
    Masanobu Hidai
  Department of Chemistry and Biotechnology, Graduate School of Engineering,
  The University of Tokyo, Hongo, Bunkyo-Ku, Tokyo 113-8656, Japan
;
_publ_contact_author_fax ' +81-3-5800-6945 '
_publ_contact_author_phone ' +81-3-3812-2111 ext 7261 '
_publ_section_title
;
 Preparation of Cationic Dinuclear Hydrido Complexes of Ruthenium,
 Rhodium, and Iridium with Bridging Thiolato Ligands and Their Reactions
 with Nitrosobenzene
;
_journal_name_full 'Inorganic Chemistry'
_journal_page_first 2851
_journal_page_last 2859
_journal_paper_doi 10.1021/ic981274e
_journal_volume 38
_journal_year 1999
_chemical_formula_sum 'C58.5 H75 B Cl2 O0.5 Rh3 S2'
_space_group_IT_number 2
_symmetry_cell_setting triclinic
_symmetry_Int_Tables_number 2
_symmetry_space_group_name_Hall '-P 1'
_symmetry_space_group_name_H-M 'P -1'
_audit_creation_date 'Wed Jul 22 21:43:39 1998'
_audit_creation_method 'from TEXRAY.INF file'
_cell_angle_alpha 98.453(8)
_cell_angle_beta 93.899(7)
_cell_angle_gamma 91.642(8)
_cell_formula_units_Z 4.00
_cell_length_a 9.0280(8)
_cell_length_b 17.032(2)
_cell_length_c 37.455(4)
_cell_measurement_reflns_used 24
_cell_measurement_temperature 23.0
_cell_measurement_theta_max 37.53
_cell_measurement_theta_min 27.34
_cell_volume 5679.2(10)
_computing_cell_refinement 'MSC/AFC Diffractometer Control'
_computing_data_collection 'MSC/AFC Diffractometer Control'
_computing_data_reduction 'teXsan: PROCESS (MSC)'
_computing_publication_material 'teXsan: FINISH (MSC)'
_computing_structure_refinement 'teXsan: LS (MSC)'
_diffrn_ambient_temperature 23.0
_diffrn_measurement_device AFC7R
_diffrn_measurement_method 'omega/2-theta scans'
_diffrn_orient_matrix_UB_11 0.00632
_diffrn_orient_matrix_UB_12 -0.04750
_diffrn_orient_matrix_UB_13 0.01279
_diffrn_orient_matrix_UB_21 0.01342
_diffrn_orient_matrix_UB_22 0.03567
_diffrn_orient_matrix_UB_23 0.02380
_diffrn_orient_matrix_UB_31 -0.11011
_diffrn_orient_matrix_UB_32 -0.00073
_diffrn_orient_matrix_UB_33 0.00164
_diffrn_radiation_monochromator graphite
_diffrn_radiation_source 'X-ray tube'
_diffrn_radiation_type MoKalpha
_diffrn_radiation_wavelength 0.7107
_diffrn_reflns_av_R_equivalents 3.47
_diffrn_reflns_limit_h_max 10
_diffrn_reflns_limit_h_min -10
_diffrn_reflns_limit_k_max 20
_diffrn_reflns_limit_k_min 0
_diffrn_reflns_limit_l_max 13
_diffrn_reflns_limit_l_min -13
_diffrn_reflns_number 20727
_diffrn_reflns_theta_max 25.0088
_diffrn_reflns_theta_min 2.505
_diffrn_standards_decay_% -0.09
_diffrn_standards_interval_count 150
_diffrn_standards_number 3
_exptl_absorpt_coefficient_mu_cm 10.637
_exptl_absorpt_correction_T_max 1.000
_exptl_absorpt_correction_T_min 0.777
_exptl_absorpt_correction_type psi-scan
_exptl_crystal_colour darkred
_exptl_crystal_density_diffrn 1.451
_exptl_crystal_description prismatic
_exptl_crystal_F_000 2544.00
_exptl_crystal_size_max 0.450
_exptl_crystal_size_mid 0.450
_exptl_crystal_size_min 0.150
_refine_diff_density_max -0.56340
_refine_diff_density_min 0.69800
_refine_ls_extinction_coef 0.03074
_refine_ls_extinction_method Zachariasen_type_2_Gaussian_isotropic
_refine_ls_goodness_of_fit_obs 1.510
_refine_ls_matrix_type full
_refine_ls_number_parameters 1188
_refine_ls_number_reflns 9625
_refine_ls_number_restraints 0
_refine_ls_R_factor_obs 0.0470
_refine_ls_shift/esd_max 3.3400
_refine_ls_structure_factor_coef F
_refine_ls_weighting_scheme sigma
_refine_ls_wR_factor_obs 0.0290
_cod_data_source_file ic981274e_7.cif
_cod_data_source_block '[Cp*3Rh3(-Cl)2(3-S)(-SPri)][BPh4].5(CH3COCH3)(Compound11b.5acet)'
_cod_depositor_comments
;
 Changing the values of the _geom_angle_atom_site_label_1,
 _geom_angle_atom_site_label_2, _geom_angle_atom_site_label_3,
 _geom_bond_atom_site_label_1 and _geom_bond_atom_site_label_2
 data items to match the _atom_site_label data item values.

 Antanas Vaitkus,
 2017-01-29

 Changing the _geom_bond_publ_flag tag to the _geom_angle_publ_flag tag
 and the _geom_angle_publ_flag tag to the _geom_bond_publ_flag tag.

 Antanas Vaitkus,
 2017-01-29
;
_cod_original_cell_volume 5679(3)
_cod_original_sg_symbol_H-M 'P -1 '
_cod_original_formula_sum 'C58.5 H75 Rh3 S2 Cl2 B O0.5'
_cod_database_code 4322076

loop_
_symmetry_equiv_pos_as_xyz
'   +x,   +y,   +z'
'   -x,   -y,   -z'

loop_
_atom_site_aniso_label
_atom_site_aniso_U_11
_atom_site_aniso_U_22
_atom_site_aniso_U_33
_atom_site_aniso_U_12
_atom_site_aniso_U_13
_atom_site_aniso_U_23
Rh1 0.0513(5) 0.0458(5) 0.0339(5) -0.0028(4) 0.0137(4) 0.0014(4)
Rh2 0.0352(5) 0.0385(5) 0.0339(5) 0.0027(4) 0.0067(4) 0.0082(4)
Rh3 0.0661(6) 0.0396(5) 0.0518(6) 0.0052(4) 0.0220(5) 0.0134(4)
Rh4 0.0456(5) 0.0443(5) 0.0358(5) 0.0041(4) 0.0081(4) 0.0148(4)
Rh5 0.0494(5) 0.0372(5) 0.0378(5) -0.0010(4) 0.0090(4) 0.0025(4)
Rh6 0.0340(5) 0.0371(5) 0.0316(5) -0.0008(4) 0.0006(4) 0.0068(4)
Cl1 0.047(2) 0.045(1) 0.043(2) -0.007(1) 0.012(1) 0.005(1)
Cl2 0.066(2) 0.065(2) 0.057(2) 0.021(1) 0.024(1) 0.015(1)
Cl3 0.054(2) 0.061(2) 0.047(2) -0.012(1) 0.005(1) 0.012(1)
Cl4 0.045(2) 0.048(2) 0.042(2) 0.009(1) 0.012(1) 0.011(1)
S1 0.045(2) 0.044(2) 0.040(2) -0.007(1) 0.007(1) 0.002(1)
S2 0.045(2) 0.049(2) 0.035(1) 0.008(1) 0.009(1) 0.011(1)
S3 0.040(2) 0.039(1) 0.041(2) 0.007(1) 0.006(1) 0.011(1)
S4 0.034(1) 0.043(1) 0.032(1) -0.005(1) 0.002(1) 0.008(1)
C1 0.066(9) 0.13(1) 0.038(7) -0.043(9) 0.014(7) -0.014(8)
C2 0.14(1) 0.062(9) 0.050(8) -0.031(9) 0.038(8) -0.019(7)
C3 0.11(1) 0.050(8) 0.040(7) 0.008(8) 0.025(7) -0.009(6)
C4 0.055(7) 0.061(7) 0.029(6) 0.000(6) 0.015(5) 0.004(5)
C5 0.056(8) 0.079(8) 0.028(6) 0.001(7) 0.006(5) 0.005(6)
C6 0.08(1) 0.26(2) 0.064(9) -0.06(1) -0.001(8) 0.007(9)
C7 0.33(2) 0.12(1) 0.10(1) -0.12(1) 0.11(1) -0.064(9)
C8 0.22(2) 0.074(9) 0.080(9) 0.057(9) 0.092(10) 0.032(7)
C9 0.082(9) 0.075(8) 0.058(7) 0.012(6) 0.021(6) 0.024(6)
C10 0.080(9) 0.14(1) 0.071(9) 0.029(8) 0.021(7) 0.046(8)
C11 0.054(7) 0.061(7) 0.042(7) 0.022(6) -0.006(6) 0.004(6)
C12 0.048(7) 0.064(7) 0.057(8) 0.027(6) 0.024(6) 0.025(6)
C13 0.038(6) 0.052(7) 0.061(7) 0.011(5) 0.012(6) 0.018(6)
C14 0.041(6) 0.063(7) 0.044(7) 0.011(5) 0.012(5) 0.015(6)
C15 0.047(7) 0.038(6) 0.066(8) 0.016(5) 0.017(6) 0.022(6)
C16 0.13(1) 0.082(9) 0.12(1) 0.045(8) -0.043(9) -0.038(8)
C17 0.12(1) 0.15(1) 0.073(9) 0.061(9) 0.046(8) 0.040(8)
C18 0.050(7) 0.082(8) 0.12(1) 0.018(6) 0.015(7) 0.034(7)
C19 0.063(8) 0.112(9) 0.067(8) 0.028(7) 0.000(6) 0.022(7)
C20 0.077(9) 0.061(8) 0.13(1) 0.035(6) 0.010(8) 0.033(7)
C21 0.09(1) 0.042(7) 0.09(1) 0.006(7) 0.051(9) 0.031(7)
C22 0.14(1) 0.044(7) 0.058(9) -0.006(8) 0.029(9) 0.021(7)
C23 0.10(1) 0.047(8) 0.11(1) 0.023(7) 0.045(10) 0.044(8)
C24 0.11(1) 0.051(8) 0.08(1) -0.004(8) 0.043(10) 0.010(7)
C25 0.10(1) 0.062(8) 0.08(1) -0.006(8) 0.040(9) 0.029(8)
C26 0.14(1) 0.084(10) 0.20(2) 0.007(9) 0.11(1) 0.039(9)
C27 0.20(1) 0.085(9) 0.09(1) -0.016(9) 0.03(1) 0.038(8)
C28 0.15(1) 0.082(10) 0.17(1) 0.041(9) 0.04(1) 0.068(9)
C29 0.21(2) 0.039(7) 0.15(1) -0.005(8) 0.10(1) -0.002(8)
C30 0.13(1) 0.086(10) 0.14(1) -0.044(9) 0.02(1) 0.041(9)
C31 0.067(8) 0.063(7) 0.044(7) 0.022(6) 0.010(6) 0.010(6)
C32 0.067(8) 0.115(10) 0.089(9) 0.019(7) -0.003(7) 0.044(8)
C33 0.046(7) 0.115(9) 0.039(7) -0.006(6) -0.011(5) 0.017(6)
C34 0.059(8) 0.078(9) 0.052(8) 0.018(7) 0.016(6) 0.036(6)
C35 0.067(8) 0.067(8) 0.036(7) -0.013(7) 0.008(6) 0.023(6)
C36 0.063(8) 0.068(8) 0.029(6) -0.003(6) 0.014(6) 0.018(5)
C37 0.086(9) 0.051(7) 0.042(7) -0.027(7) 0.008(6) 0.021(6)
C38 0.10(1) 0.064(8) 0.043(7) 0.023(8) 0.019(7) 0.028(6)
C39 0.067(9) 0.20(1) 0.10(1) 0.030(9) 0.016(8) 0.106(10)
C40 0.14(1) 0.101(10) 0.036(7) -0.004(8) 0.007(7) 0.013(7)
C41 0.093(10) 0.12(1) 0.066(8) 0.022(8) 0.044(7) 0.024(7)
C42 0.17(1) 0.093(9) 0.075(9) -0.061(9) 0.018(9) 0.028(7)
C43 0.23(2) 0.090(10) 0.13(1) 0.07(1) 0.09(1) 0.066(9)
C44 0.079(10) 0.070(9) 0.062(9) 0.037(8) 0.005(8) -0.019(7)
C45 0.13(1) 0.044(7) 0.039(7) 0.025(7) 0.024(8) 0.008(6)
C46 0.086(9) 0.049(7) 0.056(8) -0.023(7) 0.021(7) -0.009(6)
C47 0.092(10) 0.052(7) 0.039(7) 0.007(7) 0.023(7) 0.001(6)
C48 0.079(10) 0.046(7) 0.078(10) -0.002(7) 0.026(8) -0.016(7)
C49 0.14(1) 0.14(1) 0.11(1) 0.11(1) 0.001(10) -0.027(9)
C50 0.32(2) 0.050(7) 0.09(1) 0.042(9) 0.08(1) 0.017(7)
C51 0.16(1) 0.12(1) 0.09(1) -0.047(10) 0.026(10) -0.041(8)
C52 0.16(1) 0.12(1) 0.049(8) 0.020(9) 0.026(8) -0.007(7)
C53 0.12(1) 0.093(10) 0.15(1) -0.027(8) 0.106(10) -0.030(8)
C54 0.041(6) 0.052(7) 0.039(6) -0.010(5) -0.004(5) 0.009(5)
C55 0.015(5) 0.054(7) 0.062(7) -0.005(4) -0.006(5) 0.012(6)
C56 0.030(6) 0.048(6) 0.044(6) -0.014(5) -0.004(5) 0.007(5)
C57 0.047(6) 0.033(6) 0.047(7) -0.008(5) -0.010(5) 0.000(5)
C58 0.057(7) 0.052(7) 0.033(6) -0.014(5) -0.001(5) 0.008(5)
C59 0.076(8) 0.100(9) 0.058(8) -0.026(7) -0.025(6) 0.024(7)
C60 0.041(7) 0.086(8) 0.084(8) -0.012(6) 0.002(6) 0.014(7)
C61 0.072(8) 0.065(7) 0.061(8) -0.018(6) 0.011(6) 0.019(6)
C62 0.092(9) 0.050(7) 0.066(8) -0.002(6) -0.009(7) 0.006(6)
C63 0.083(8) 0.067(7) 0.051(7) -0.003(6) 0.000(6) 0.003(6)
C64 0.036(6) 0.061(7) 0.043(6) -0.011(5) -0.003(5) 0.018(5)
C65 0.042(6) 0.096(8) 0.056(7) -0.008(6) -0.005(6) 0.030(6)
C66 0.041(7) 0.076(8) 0.081(8) 0.011(6) 0.000(6) 0.031(6)
C67 0.040(6) 0.039(6) 0.051(7) 0.007(5) 0.005(5) 0.004(5)
C68 0.055(7) 0.058(7) 0.053(7) 0.003(6) 0.001(6) 0.015(6)
C69 0.069(8) 0.077(8) 0.067(8) 0.005(6) 0.022(7) 0.022(7)
C70 0.10(1) 0.085(10) 0.056(8) 0.027(8) 0.035(8) 0.034(7)
C71 0.094(10) 0.079(9) 0.035(7) 0.030(7) 0.006(7) 0.003(6)
C72 0.072(8) 0.051(7) 0.056(8) 0.000(6) 0.001(7) 0.003(6)
C73 0.030(6) 0.040(6) 0.036(6) -0.009(4) 0.001(5) -0.002(5)
C74 0.043(6) 0.052(7) 0.055(7) 0.001(5) 0.004(5) 0.001(5)
C75 0.060(8) 0.054(8) 0.086(10) 0.005(6) 0.018(7) -0.014(7)
C76 0.052(7) 0.042(7) 0.11(1) 0.005(5) -0.008(8) 0.017(7)
C77 0.071(8) 0.052(8) 0.082(9) -0.002(6) -0.008(7) 0.009(7)
C78 0.064(8) 0.047(7) 0.051(7) 0.002(6) -0.005(6) -0.006(6)
C79 0.044(6) 0.038(6) 0.033(6) 0.008(5) 0.008(5) 0.012(4)
C80 0.059(7) 0.051(7) 0.045(7) 0.001(5) -0.003(6) 0.002(5)
C81 0.056(7) 0.057(7) 0.057(8) -0.007(6) -0.006(6) 0.013(6)
C82 0.103(9) 0.034(6) 0.031(6) -0.006(6) -0.018(6) -0.001(5)
C83 0.084(9) 0.035(6) 0.052(7) 0.017(6) 0.008(6) -0.003(5)
C84 0.047(7) 0.050(6) 0.048(7) 0.002(5) -0.001(5) 0.007(5)
C85 0.040(6) 0.039(6) 0.041(6) 0.004(5) 0.003(5) -0.005(5)
C86 0.052(7) 0.060(7) 0.064(8) 0.001(6) 0.013(6) 0.003(6)
C87 0.071(10) 0.059(8) 0.09(1) -0.010(7) 0.035(8) -0.005(7)
C88 0.026(7) 0.09(1) 0.12(1) -0.005(6) 0.013(7) -0.043(8)
C89 0.046(8) 0.10(1) 0.10(1) 0.007(7) -0.012(8) 0.002(8)
C90 0.038(7) 0.090(9) 0.080(9) 0.002(6) 0.000(6) 0.021(7)
C91 0.035(6) 0.045(7) 0.072(8) 0.008(5) 0.004(6) 0.001(6)
C92 0.045(7) 0.053(7) 0.105(10) -0.006(5) 0.008(7) 0.025(7)
C93 0.066(9) 0.070(9) 0.12(1) 0.003(7) 0.021(8) 0.041(8)
C94 0.060(9) 0.045(8) 0.16(1) -0.011(6) 0.046(10) 0.021(9)
C95 0.044(7) 0.071(9) 0.12(1) -0.009(7) 0.014(8) -0.015(8)
C96 0.054(8) 0.061(8) 0.094(10) -0.004(6) 0.006(7) 0.003(7)
C97 0.038(6) 0.047(6) 0.052(7) -0.003(5) -0.011(5) 0.022(5)
C98 0.052(7) 0.051(7) 0.068(8) 0.000(6) 0.001(6) 0.017(6)
C99 0.048(8) 0.079(9) 0.089(10) 0.000(7) -0.002(7) 0.038(7)
C100 0.071(9) 0.086(9) 0.065(9) 0.023(7) 0.029(7) 0.037(7)
C101 0.072(9) 0.091(9) 0.058(8) 0.006(7) 0.012(7) 0.017(7)
C102 0.050(7) 0.055(7) 0.052(7) -0.016(5) -0.004(6) 0.014(6)
C103 0.063(8) 0.034(6) 0.040(6) 0.003(5) -0.009(6) -0.006(5)
C104 0.091(9) 0.054(7) 0.053(8) 0.011(6) -0.013(7) 0.011(6)
C105 0.17(1) 0.077(10) 0.050(9) 0.031(10) -0.003(10) -0.001(7)
C106 0.20(2) 0.08(1) 0.050(10) 0.07(1) -0.03(1) -0.005(7)
C107 0.12(1) 0.08(1) 0.10(1) 0.050(9) -0.04(1) -0.020(8)
C108 0.076(9) 0.058(8) 0.10(1) 0.016(7) -0.018(8) 0.006(7)
C109 0.054(7) 0.044(7) 0.052(7) -0.008(5) -0.009(6) 0.019(5)
C110 0.099(10) 0.059(7) 0.048(7) -0.010(7) -0.012(7) 0.003(6)
C111 0.10(1) 0.087(10) 0.072(10) 0.006(8) -0.013(8) 0.028(8)
C112 0.12(1) 0.10(1) 0.041(8) -0.033(9) -0.022(8) 0.016(7)
C113 0.11(1) 0.055(8) 0.067(9) -0.015(7) 0.010(8) 0.009(7)
C114 0.076(8) 0.062(8) 0.041(7) -0.017(6) 0.004(6) 0.006(6)
B1 0.044(7) 0.039(7) 0.027(6) 0.006(5) 0.003(5) 0.005(5)
B2 0.044(8) 0.044(7) 0.047(8) -0.002(6) -0.004(6) 0.003(6)

loop_
_atom_site_label
_atom_site_fract_x
_atom_site_fract_y
_atom_site_fract_z
_atom_site_U_iso_or_equiv
_atom_site_thermal_displace_type
_atom_site_calc_flag
_atom_site_calc_attached_atom
Rh1 0.17937(8) 0.32632(4) 0.31576(2) 0.0437(3) Uij ? ?
Rh2 0.01368(8) 0.45405(4) 0.38523(2) 0.0354(2) Uij ? ?
Rh3 0.06296(9) 0.24921(4) 0.39356(2) 0.0510(3) Uij ? ?
Rh4 0.03496(8) 0.80366(4) 0.14807(2) 0.0408(2) Uij ? ?
Rh5 0.14887(8) 0.76542(4) 0.05735(2) 0.0416(2) Uij ? ?
Rh6 0.22158(7) 0.95721(4) 0.11023(2) 0.0342(2) Uij ? ?
Cl1 0.2422(2) 0.4537(1) 0.35393(6) 0.0448(8) Uij ? ?
Cl2 0.2920(3) 0.2519(1) 0.36125(6) 0.0608(9) Uij ? ?
Cl3 -0.0811(3) 0.7492(1) 0.08784(6) 0.0537(8) Uij ? ?
Cl4 -0.0110(2) 0.9428(1) 0.13958(6) 0.0442(8) Uij ? ?
S1 -0.0308(3) 0.3268(1) 0.35018(6) 0.0436(8) Uij ? ?
S2 0.1151(3) 0.3767(1) 0.42851(6) 0.0421(8) Uij ? ?
S3 0.2488(2) 0.8212(1) 0.11599(6) 0.0391(7) Uij ? ?
S4 0.1114(2) 0.9009(1) 0.05213(6) 0.0366(7) Uij ? ?
O1 0.317(2) 0.8117(9) 0.4713(5) 0.297(9) Uij ? ?
C1 0.061(1) 0.3089(9) 0.2639(3) 0.080(5) Uij ? ?
C2 0.140(2) 0.2408(7) 0.2686(3) 0.085(5) Uij ? ?
C3 0.298(1) 0.2641(6) 0.2723(3) 0.069(4) Uij ? ?
C4 0.310(1) 0.3449(6) 0.2705(2) 0.048(3) Uij ? ?
C5 0.163(1) 0.3729(6) 0.2654(2) 0.055(4) Uij ? ?
C6 -0.102(1) 0.3120(8) 0.2563(3) 0.138(6) Uij ? ?
C7 0.074(2) 0.1594(7) 0.2674(3) 0.187(7) Uij ? ?
C8 0.422(2) 0.2112(6) 0.2763(3) 0.118(5) Uij ? ?
C9 0.450(1) 0.3953(6) 0.2731(2) 0.069(4) Uij ? ?
C10 0.128(1) 0.4565(7) 0.2597(3) 0.092(5) Uij ? ?
C11 -0.032(1) 0.5695(6) 0.4164(3) 0.053(4) Uij ? ?
C12 -0.141(1) 0.5115(6) 0.4202(3) 0.053(4) Uij ? ?
C13 -0.2108(10) 0.4853(5) 0.3858(3) 0.049(3) Uij ? ?
C14 -0.148(1) 0.5248(6) 0.3601(3) 0.048(3) Uij ? ?
C15 -0.039(1) 0.5766(5) 0.3798(3) 0.048(4) Uij ? ?
C16 0.060(1) 0.6218(6) 0.4462(3) 0.117(5) Uij ? ?
C17 -0.183(1) 0.4895(7) 0.4559(3) 0.111(5) Uij ? ?
C18 -0.344(1) 0.4282(6) 0.3782(3) 0.083(4) Uij ? ?
C19 -0.202(1) 0.5216(6) 0.3216(3) 0.080(4) Uij ? ?
C20 0.061(1) 0.6339(6) 0.3632(3) 0.089(5) Uij ? ?
C21 -0.117(1) 0.2060(6) 0.4202(4) 0.069(5) Uij ? ?
C22 0.017(2) 0.1864(6) 0.4388(3) 0.077(5) Uij ? ?
C23 0.096(1) 0.1372(7) 0.4146(4) 0.082(5) Uij ? ?
C24 0.010(2) 0.1223(6) 0.3803(4) 0.079(5) Uij ? ?
C25 -0.120(1) 0.1607(7) 0.3851(3) 0.077(5) Uij ? ?
C26 -0.239(1) 0.2520(6) 0.4371(4) 0.135(6) Uij ? ?
C27 0.058(1) 0.2136(6) 0.4784(3) 0.121(6) Uij ? ?
C28 0.242(2) 0.1015(6) 0.4221(3) 0.126(6) Uij ? ?
C29 0.050(2) 0.0649(6) 0.3489(3) 0.132(6) Uij ? ?
C30 -0.250(1) 0.1566(6) 0.3566(4) 0.116(6) Uij ? ?
C31 0.315(1) 0.3945(6) 0.4362(2) 0.057(4) Uij ? ?
C32 0.382(1) 0.3420(6) 0.4612(3) 0.088(5) Uij ? ?
C33 0.3492(10) 0.4824(6) 0.4501(2) 0.067(4) Uij ? ?
C34 0.148(1) 0.7675(7) 0.1946(3) 0.060(4) Uij ? ?
C35 0.051(1) 0.8281(6) 0.2062(2) 0.055(4) Uij ? ?
C36 -0.100(1) 0.8001(6) 0.1947(2) 0.052(4) Uij ? ?
C37 -0.093(1) 0.7241(6) 0.1756(3) 0.059(4) Uij ? ?
C38 0.061(1) 0.7033(6) 0.1750(3) 0.065(4) Uij ? ?
C39 0.313(1) 0.7696(7) 0.2033(3) 0.114(5) Uij ? ?
C40 0.092(1) 0.9057(6) 0.2293(3) 0.092(5) Uij ? ?
C41 -0.236(1) 0.8446(6) 0.2025(3) 0.089(5) Uij ? ?
C42 -0.224(1) 0.6737(6) 0.1590(3) 0.111(5) Uij ? ?
C43 0.112(2) 0.6235(7) 0.1597(3) 0.139(6) Uij ? ?
C44 0.332(1) 0.6885(7) 0.0454(3) 0.072(5) Uij ? ?
C45 0.200(2) 0.6421(6) 0.0426(3) 0.069(4) Uij ? ?
C46 0.105(1) 0.6635(6) 0.0147(3) 0.065(4) Uij ? ?
C47 0.175(1) 0.7234(6) -0.0003(3) 0.061(4) Uij ? ?
C48 0.313(1) 0.7418(6) 0.0200(3) 0.069(4) Uij ? ?
C49 0.469(1) 0.6817(7) 0.0695(3) 0.135(6) Uij ? ?
C50 0.172(2) 0.5739(6) 0.0625(3) 0.150(6) Uij ? ?
C51 -0.042(1) 0.6252(7) 0.0017(3) 0.128(6) Uij ? ?
C52 0.123(1) 0.7589(7) -0.0326(3) 0.108(5) Uij ? ?
C53 0.430(1) 0.7985(6) 0.0110(3) 0.122(5) Uij ? ?
C54 0.3972(10) 1.0121(5) 0.1492(2) 0.044(3) Uij ? ?
C55 0.4536(9) 0.9884(5) 0.1148(3) 0.044(3) Uij ? ?
C56 0.3810(9) 1.0330(5) 0.0899(2) 0.041(3) Uij ? ?
C57 0.2787(10) 1.0843(5) 0.1088(2) 0.044(3) Uij ? ?
C58 0.291(1) 1.0694(5) 0.1449(2) 0.047(3) Uij ? ?
C59 0.452(1) 0.9857(6) 0.1838(3) 0.079(4) Uij ? ?
C60 0.5772(10) 0.9332(6) 0.1072(3) 0.071(4) Uij ? ?
C61 0.414(1) 1.0318(5) 0.0509(3) 0.065(4) Uij ? ?
C62 0.193(1) 1.1478(5) 0.0936(3) 0.071(4) Uij ? ?
C63 0.203(1) 1.1101(5) 0.1745(3) 0.068(4) Uij ? ?
C64 -0.0868(9) 0.9181(5) 0.0500(2) 0.046(3) Uij ? ?
C65 -0.1626(9) 0.8689(6) 0.0166(2) 0.064(4) Uij ? ?
C66 -0.1126(9) 1.0055(6) 0.0509(3) 0.065(4) Uij ? ?
C67 0.5241(10) 0.4105(5) 0.1033(3) 0.043(3) Uij ? ?
C68 0.634(1) 0.4687(5) 0.1032(3) 0.055(4) Uij ? ?
C69 0.684(1) 0.4944(6) 0.0718(3) 0.069(4) Uij ? ?
C70 0.616(1) 0.4621(7) 0.0390(3) 0.076(5) Uij ? ?
C71 0.507(1) 0.4053(6) 0.0375(3) 0.069(4) Uij ? ?
C72 0.463(1) 0.3793(5) 0.0683(3) 0.060(4) Uij ? ?
C73 0.5544(9) 0.2954(5) 0.1441(2) 0.036(3) Uij ? ?
C74 0.6057(10) 0.2452(5) 0.1162(2) 0.051(3) Uij ? ?
C75 0.677(1) 0.1748(6) 0.1200(3) 0.069(4) Uij ? ?
C76 0.697(1) 0.1506(6) 0.1527(3) 0.067(4) Uij ? ?
C77 0.645(1) 0.1972(6) 0.1816(3) 0.069(4) Uij ? ?
C78 0.579(1) 0.2675(5) 0.1772(3) 0.056(4) Uij ? ?
C79 0.5237(10) 0.4471(5) 0.1756(2) 0.037(3) Uij ? ?
C80 0.668(1) 0.4557(5) 0.1924(2) 0.052(3) Uij ? ?
C81 0.714(1) 0.5135(6) 0.2210(3) 0.057(4) Uij ? ?
C82 0.613(1) 0.5670(5) 0.2351(2) 0.058(4) Uij ? ?
C83 0.472(1) 0.5618(5) 0.2195(3) 0.058(4) Uij ? ?
C84 0.4274(9) 0.5024(5) 0.1905(2) 0.049(3) Uij ? ?
C85 0.2922(10) 0.3673(5) 0.1389(2) 0.041(3) Uij ? ?
C86 0.224(1) 0.3219(5) 0.1613(3) 0.059(4) Uij ? ?
C87 0.070(1) 0.3134(6) 0.1613(3) 0.075(5) Uij ? ?
C88 -0.020(1) 0.3492(7) 0.1388(4) 0.083(5) Uij ? ?
C89 0.046(1) 0.3958(7) 0.1172(3) 0.084(5) Uij ? ?
C90 0.197(1) 0.4035(6) 0.1173(3) 0.069(4) Uij ? ?
C91 0.6573(10) 0.7672(5) 0.3564(3) 0.051(4) Uij ? ?
C92 0.685(1) 0.7350(6) 0.3887(3) 0.066(4) Uij ? ?
C93 0.607(1) 0.6686(7) 0.3965(3) 0.083(5) Uij ? ?
C94 0.495(1) 0.6341(6) 0.3722(4) 0.086(5) Uij ? ?
C95 0.464(1) 0.6619(7) 0.3398(3) 0.081(5) Uij ? ?
C96 0.544(1) 0.7273(6) 0.3336(3) 0.071(4) Uij ? ?
C97 0.8918(10) 0.8043(5) 0.3233(2) 0.045(3) Uij ? ?
C98 1.040(1) 0.8271(5) 0.3293(3) 0.056(4) Uij ? ?
C99 1.145(1) 0.7881(7) 0.3089(3) 0.070(4) Uij ? ?
C100 1.110(1) 0.7277(7) 0.2813(3) 0.070(4) Uij ? ?
C101 0.962(1) 0.7069(6) 0.2734(3) 0.073(4) Uij ? ?
C102 0.858(1) 0.7446(5) 0.2943(3) 0.053(4) Uij ? ?
C103 0.658(1) 0.8960(5) 0.3221(2) 0.047(3) Uij ? ?
C104 0.723(1) 0.9360(6) 0.2969(3) 0.066(4) Uij ? ?
C105 0.643(2) 0.9855(7) 0.2769(3) 0.100(5) Uij ? ?
C106 0.497(2) 0.9983(8) 0.2826(4) 0.112(6) Uij ? ?
C107 0.431(2) 0.9617(7) 0.3073(4) 0.103(6) Uij ? ?
C108 0.508(1) 0.9105(6) 0.3259(3) 0.079(5) Uij ? ?
C109 0.812(1) 0.8989(5) 0.3848(3) 0.050(3) Uij ? ?
C110 0.929(1) 0.8803(6) 0.4084(3) 0.070(4) Uij ? ?
C111 0.969(1) 0.9243(7) 0.4418(3) 0.085(5) Uij ? ?
C112 0.892(1) 0.9893(7) 0.4537(3) 0.086(5) Uij ? ?
C113 0.773(1) 1.0098(6) 0.4318(3) 0.076(5) Uij ? ?
C114 0.737(1) 0.9653(6) 0.3983(3) 0.060(4) Uij ? ?
C115 0.399(4) 0.848(2) 0.4615(9) 0.32(1) Uij ? ?
C116 0.353(1) 0.8415(7) 0.4198(4) 0.132(5) Uij ? ?
C117 0.518(2) 0.861(1) 0.4768(6) 0.27(1) Uij ? ?
B1 0.474(1) 0.3798(6) 0.1401(3) 0.037(3) Uij ? ?
B2 0.759(1) 0.8420(6) 0.3462(3) 0.045(4) Uij ? ?
H1 -0.1318 0.2800 0.2339 0.0970 Uij ? ?
H2 -0.1522 0.2933 0.2751 0.0970 Uij ? ?
H3 -0.1276 0.3656 0.2550 0.0970 Uij ? ?
H4 0.1509 0.1236 0.2707 0.1407 Uij ? ?
H5 0.0082 0.1593 0.2861 0.1407 Uij ? ?
H6 0.0210 0.1433 0.2446 0.1407 Uij ? ?
H7 0.4798 0.2294 0.2983 0.0950 Uij ? ?
H8 0.3845 0.1587 0.2767 0.0950 Uij ? ?
H9 0.4830 0.2114 0.2566 0.0950 Uij ? ?
H10 0.4551 0.4195 0.2519 0.0491 Uij ? ?
H11 0.4516 0.4353 0.2937 0.0491 Uij ? ?
H12 0.5337 0.3630 0.2754 0.0491 Uij ? ?
H13 0.1687 0.4676 0.2382 0.0862 Uij ? ?
H14 0.0236 0.4617 0.2577 0.0862 Uij ? ?
H15 0.1707 0.4928 0.2797 0.0862 Uij ? ?
H16 0.1625 0.6163 0.4425 0.1080 Uij ? ?
H17 0.0352 0.6756 0.4461 0.1080 Uij ? ?
H18 0.0402 0.6065 0.4689 0.1080 Uij ? ?
H19 -0.1156 0.5161 0.4749 0.0787 Uij ? ?
H20 -0.2808 0.5048 0.4601 0.0787 Uij ? ?
H21 -0.1765 0.4337 0.4553 0.0787 Uij ? ?
H22 -0.3662 0.4090 0.3998 0.0696 Uij ? ?
H23 -0.4263 0.4546 0.3693 0.0696 Uij ? ?
H24 -0.3216 0.3848 0.3606 0.0696 Uij ? ?
H25 -0.2000 0.4685 0.3096 0.0639 Uij ? ?
H26 -0.3010 0.5390 0.3203 0.0639 Uij ? ?
H27 -0.1401 0.5550 0.3103 0.0639 Uij ? ?
H28 0.0404 0.6263 0.3377 0.0772 Uij ? ?
H29 0.0414 0.6871 0.3729 0.0772 Uij ? ?
H30 0.1620 0.6239 0.3688 0.0772 Uij ? ?
H31 -0.2032 0.3045 0.4465 0.1173 Uij ? ?
H32 -0.3190 0.2541 0.4194 0.1173 Uij ? ?
H33 -0.2732 0.2269 0.4562 0.1173 Uij ? ?
H34 0.0603 0.2700 0.4831 0.0985 Uij ? ?
H35 -0.0137 0.1928 0.4923 0.0985 Uij ? ?
H36 0.1532 0.1953 0.4848 0.0985 Uij ? ?
H37 0.2797 0.1210 0.4461 0.1085 Uij ? ?
H38 0.2285 0.0454 0.4192 0.1085 Uij ? ?
H39 0.3096 0.1155 0.4055 0.1085 Uij ? ?
H40 0.1473 0.0471 0.3536 0.0971 Uij ? ?
H41 -0.0187 0.0206 0.3451 0.0971 Uij ? ?
H42 0.0474 0.0901 0.3279 0.0971 Uij ? ?
H43 -0.2861 0.1032 0.3501 0.0965 Uij ? ?
H44 -0.3270 0.1884 0.3660 0.0965 Uij ? ?
H45 -0.2176 0.1758 0.3356 0.0965 Uij ? ?
H46 0.3572 0.3823 0.4136 0.0543 Uij ? ?
H47 0.4867 0.3513 0.4639 0.0815 Uij ? ?
H48 0.3420 0.3534 0.4841 0.0815 Uij ? ?
H49 0.3597 0.2880 0.4514 0.0815 Uij ? ?
H50 0.3064 0.5135 0.4333 0.0491 Uij ? ?
H51 0.3087 0.4960 0.4728 0.0491 Uij ? ?
H52 0.4538 0.4923 0.4528 0.0491 Uij ? ?
H53 0.3445 0.8200 0.2165 0.0846 Uij ? ?
H54 0.3376 0.7292 0.2174 0.0846 Uij ? ?
H55 0.3621 0.7610 0.1814 0.0846 Uij ? ?
H56 0.1613 0.9347 0.2178 0.0695 Uij ? ?
H57 0.0053 0.9355 0.2328 0.0695 Uij ? ?
H58 0.1352 0.8966 0.2521 0.0695 Uij ? ?
H59 -0.2897 0.8503 0.1804 0.0719 Uij ? ?
H60 -0.2961 0.8165 0.2166 0.0719 Uij ? ?
H61 -0.2085 0.8958 0.2155 0.0719 Uij ? ?
H62 -0.1927 0.6240 0.1479 0.0861 Uij ? ?
H63 -0.2892 0.6657 0.1773 0.0861 Uij ? ?
H64 -0.2758 0.6996 0.1413 0.0861 Uij ? ?
H65 0.2172 0.6229 0.1631 0.1336 Uij ? ?
H66 0.0688 0.5841 0.1717 0.1336 Uij ? ?
H67 0.0825 0.6127 0.1346 0.1336 Uij ? ?
H68 0.5426 0.7204 0.0658 0.1063 Uij ? ?
H69 0.4461 0.6903 0.0941 0.1063 Uij ? ?
H70 0.5073 0.6301 0.0640 0.1063 Uij ? ?
H71 0.2538 0.5704 0.0796 0.1388 Uij ? ?
H72 0.0839 0.5813 0.0747 0.1388 Uij ? ?
H73 0.1620 0.5259 0.0457 0.1388 Uij ? ?
H74 -0.0675 0.5872 0.0166 0.0878 Uij ? ?
H75 -0.1153 0.6646 0.0026 0.0878 Uij ? ?
H76 -0.0391 0.5998 -0.0226 0.0878 Uij ? ?
H77 0.1925 0.7500 -0.0504 0.0979 Uij ? ?
H78 0.0291 0.7350 -0.0420 0.0979 Uij ? ?
H79 0.1129 0.8144 -0.0258 0.0979 Uij ? ?
H80 0.4622 0.7799 -0.0122 0.0924 Uij ? ?
H81 0.3900 0.8494 0.0111 0.0924 Uij ? ?
H82 0.5120 0.8019 0.0286 0.0924 Uij ? ?
H83 0.5545 1.0001 0.1887 0.0731 Uij ? ?
H84 0.3978 1.0106 0.2030 0.0731 Uij ? ?
H85 0.4383 0.9297 0.1818 0.0731 Uij ? ?
H86 0.6652 0.9543 0.1210 0.0530 Uij ? ?
H87 0.5513 0.8829 0.1136 0.0530 Uij ? ?
H88 0.5933 0.9271 0.0822 0.0530 Uij ? ?
H89 0.3984 0.9793 0.0383 0.0475 Uij ? ?
H90 0.3493 1.0663 0.0401 0.0475 Uij ? ?
H91 0.5139 1.0492 0.0497 0.0475 Uij ? ?
H92 0.2086 1.1457 0.0687 0.0594 Uij ? ?
H93 0.0899 1.1393 0.0963 0.0594 Uij ? ?
H94 0.2254 1.1984 0.1063 0.0594 Uij ? ?
H95 0.2690 1.1411 0.1923 0.0554 Uij ? ?
H96 0.1341 1.1436 0.1646 0.0554 Uij ? ?
H97 0.1512 1.0714 0.1852 0.0554 Uij ? ?
H98 -0.1265 0.9015 0.0707 0.0444 Uij ? ?
H99 -0.1445 0.8144 0.0170 0.0468 Uij ? ?
H100 -0.2666 0.8765 0.0161 0.0468 Uij ? ?
H101 -0.1246 0.8850 -0.0044 0.0468 Uij ? ?
H102 -0.0733 1.0232 0.0305 0.0573 Uij ? ?
H103 -0.2162 1.0140 0.0505 0.0573 Uij ? ?
H104 -0.0644 1.0345 0.0724 0.0573 Uij ? ?
H105 0.6784 0.4933 0.1259 0.0698 Uij ? ?
H106 0.7624 0.5334 0.0735 0.0816 Uij ? ?
H107 0.6460 0.4792 0.0175 0.0680 Uij ? ?
H108 0.4601 0.3830 0.0147 0.0591 Uij ? ?
H109 0.3881 0.3383 0.0659 0.0653 Uij ? ?
H110 0.5919 0.2590 0.0926 0.0534 Uij ? ?
H111 0.7117 0.1437 0.0993 0.0615 Uij ? ?
H112 0.7456 0.1029 0.1555 0.0673 Uij ? ?
H113 0.6536 0.1810 0.2048 0.0648 Uij ? ?
H114 0.5484 0.2993 0.1982 0.0546 Uij ? ?
H115 0.7384 0.4190 0.1835 0.0551 Uij ? ?
H116 0.8138 0.5165 0.2309 0.0610 Uij ? ?
H117 0.6421 0.6064 0.2553 0.0680 Uij ? ?
H118 0.4021 0.5992 0.2285 0.0703 Uij ? ?
H119 0.3272 0.4999 0.1807 0.0549 Uij ? ?
H120 0.2838 0.2956 0.1772 0.0434 Uij ? ?
H121 0.0284 0.2821 0.1773 0.0776 Uij ? ?
H122 -0.1248 0.3421 0.1381 0.0682 Uij ? ?
H123 -0.0149 0.4234 0.1018 0.0746 Uij ? ?
H124 0.2371 0.4359 0.1015 0.0740 Uij ? ?
H125 0.7612 0.7596 0.4058 0.0755 Uij ? ?
H126 0.6298 0.6480 0.4184 0.0927 Uij ? ?
H127 0.4383 0.5902 0.3776 0.0902 Uij ? ?
H128 0.3902 0.6366 0.3223 0.0809 Uij ? ?
H129 0.5199 0.7471 0.3116 0.0694 Uij ? ?
H130 1.0710 0.8702 0.3477 0.0610 Uij ? ?
H131 1.2469 0.8041 0.3144 0.0605 Uij ? ?
H132 1.1841 0.7012 0.2680 0.0609 Uij ? ?
H133 0.9323 0.6667 0.2537 0.0797 Uij ? ?
H134 0.7567 0.7286 0.2884 0.0528 Uij ? ?
H135 0.8247 0.9291 0.2931 0.0750 Uij ? ?
H136 0.6898 1.0104 0.2594 0.0969 Uij ? ?
H137 0.4433 1.0327 0.2692 0.1003 Uij ? ?
H138 0.3304 0.9716 0.3118 0.1140 Uij ? ?
H139 0.4573 0.8835 0.3422 0.0830 Uij ? ?
H140 0.9833 0.8347 0.4010 0.0721 Uij ? ?
H141 1.0509 0.9092 0.4564 0.0845 Uij ? ?
H142 0.9181 1.0201 0.4766 0.0839 Uij ? ?
H143 0.7173 1.0545 0.4399 0.0910 Uij ? ?
H144 0.6561 0.9811 0.3837 0.0723 Uij ? ?

loop_
_atom_type_symbol
_atom_type_oxidation_number
_atom_type_number_in_cell
_atom_type_scat_dispersion_real
_atom_type_scat_dispersion_imag
_atom_type_scat_source
C 0 234 0.003 0.002 'International Tables'
H 0 300 0.000 0.000 'International Tables'
S 0 8 0.125 0.123 'International Tables'
Cl 0 8 0.148 0.159 'International Tables'
B 0 4 0.001 0.001 'International Tables'
O 0 2 0.011 0.006 'International Tables'
Rh 0 12 -1.118 0.919 'International Tables'

loop_
_geom_angle_atom_site_label_1
_geom_angle_atom_site_label_2
_geom_angle_atom_site_label_3
_geom_angle
_geom_angle_site_symmetry_1
_geom_angle_site_symmetry_2
_geom_angle_site_symmetry_3
_geom_angle_publ_flag
Cl1 Rh1 Cl2 92.11(8) ? ? ? yes
Cl1 Rh1 S1 83.80(7) ? ? ? yes
Cl1 Rh1 C1 126.5(4) ? ? ? yes
Cl1 Rh1 C2 159.9(3) ? ? ? yes
Cl1 Rh1 C3 129.4(3) ? ? ? yes
Cl1 Rh1 C4 97.8(3) ? ? ? yes
Cl1 Rh1 C5 95.9(3) ? ? ? yes
Cl2 Rh1 S1 84.51(8) ? ? ? yes
Cl2 Rh1 C1 141.4(4) ? ? ? yes
Cl2 Rh1 C2 104.4(4) ? ? ? yes
Cl2 Rh1 C3 93.5(3) ? ? ? yes
Cl2 Rh1 C4 117.4(3) ? ? ? yes
Cl2 Rh1 C5 155.7(3) ? ? ? yes
S1 Rh1 C1 96.8(3) ? ? ? yes
S1 Rh1 C2 108.8(4) ? ? ? yes
S1 Rh1 C3 146.8(3) ? ? ? yes
S1 Rh1 C4 157.8(3) ? ? ? yes
S1 Rh1 C5 119.1(3) ? ? ? yes
C1 Rh1 C2 38.6(4) ? ? ? yes
C1 Rh1 C3 64.9(4) ? ? ? yes
C1 Rh1 C4 64.4(4) ? ? ? yes
C1 Rh1 C5 38.1(3) ? ? ? yes
C2 Rh1 C3 39.7(4) ? ? ? yes
C2 Rh1 C4 64.6(4) ? ? ? yes
C2 Rh1 C5 64.4(4) ? ? ? yes
C3 Rh1 C4 37.2(3) ? ? ? yes
C3 Rh1 C5 63.9(4) ? ? ? yes
C4 Rh1 C5 38.7(3) ? ? ? yes
Cl1 Rh2 S1 83.75(8) ? ? ? yes
Cl1 Rh2 S2 93.00(8) ? ? ? yes
Cl1 Rh2 C11 114.2(3) ? ? ? yes
Cl1 Rh2 C12 151.9(3) ? ? ? yes
Cl1 Rh2 C13 146.9(3) ? ? ? yes
Cl1 Rh2 C14 109.4(2) ? ? ? yes
Cl1 Rh2 C15 95.7(2) ? ? ? yes
S1 Rh2 S2 82.00(8) ? ? ? yes
S1 Rh2 C11 159.6(3) ? ? ? yes
S1 Rh2 C12 124.0(3) ? ? ? yes
S1 Rh2 C13 96.4(3) ? ? ? yes
S1 Rh2 C14 102.2(3) ? ? ? yes
S1 Rh2 C15 136.7(3) ? ? ? yes
S2 Rh2 C11 105.6(3) ? ? ? yes
S2 Rh2 C12 94.8(3) ? ? ? yes
S2 Rh2 C13 119.9(3) ? ? ? yes
S2 Rh2 C14 157.5(2) ? ? ? yes
S2 Rh2 C15 141.0(3) ? ? ? yes
C11 Rh2 C12 37.8(3) ? ? ? yes
C11 Rh2 C13 63.3(3) ? ? ? yes
C11 Rh2 C14 63.6(3) ? ? ? yes
C11 Rh2 C15 37.0(3) ? ? ? yes
C12 Rh2 C13 38.5(3) ? ? ? yes
C12 Rh2 C14 64.3(3) ? ? ? yes
C12 Rh2 C15 62.2(3) ? ? ? yes
C13 Rh2 C14 38.0(3) ? ? ? yes
C13 Rh2 C15 61.8(3) ? ? ? yes
C14 Rh2 C15 37.3(3) ? ? ? yes
Cl2 Rh3 S1 84.08(8) ? ? ? yes
Cl2 Rh3 S2 94.00(8) ? ? ? yes
Cl2 Rh3 C21 160.7(3) ? ? ? yes
Cl2 Rh3 C22 128.4(4) ? ? ? yes
Cl2 Rh3 C23 97.9(3) ? ? ? yes
Cl2 Rh3 C24 97.7(3) ? ? ? yes
Cl2 Rh3 C25 128.7(4) ? ? ? yes
S1 Rh3 S2 82.13(8) ? ? ? yes
S1 Rh3 C21 109.3(4) ? ? ? yes
S1 Rh3 C22 147.3(4) ? ? ? yes
S1 Rh3 C23 153.5(4) ? ? ? yes
S1 Rh3 C24 115.0(4) ? ? ? yes
S1 Rh3 C25 96.2(3) ? ? ? yes
S2 Rh3 C21 101.5(3) ? ? ? yes
S2 Rh3 C22 96.7(3) ? ? ? yes
S2 Rh3 C23 123.8(4) ? ? ? yes
S2 Rh3 C24 160.1(3) ? ? ? yes
S2 Rh3 C25 137.0(4) ? ? ? yes
C21 Rh3 C22 38.6(4) ? ? ? yes
C21 Rh3 C23 63.8(4) ? ? ? yes
C21 Rh3 C24 64.4(4) ? ? ? yes
C21 Rh3 C25 38.6(4) ? ? ? yes
C22 Rh3 C23 36.9(4) ? ? ? yes
C22 Rh3 C24 63.4(4) ? ? ? yes
C22 Rh3 C25 62.6(4) ? ? ? yes
C23 Rh3 C24 38.6(4) ? ? ? yes
C23 Rh3 C25 62.0(5) ? ? ? yes
C24 Rh3 C25 36.5(4) ? ? ? yes
Cl3 Rh4 Cl4 93.10(8) ? ? ? yes
Cl3 Rh4 S3 83.95(8) ? ? ? yes
Cl3 Rh4 C34 141.3(3) ? ? ? yes
Cl3 Rh4 C35 155.8(3) ? ? ? yes
Cl3 Rh4 C36 117.3(3) ? ? ? yes
Cl3 Rh4 C37 93.6(3) ? ? ? yes
Cl3 Rh4 C38 104.5(3) ? ? ? yes
Cl4 Rh4 S3 84.15(7) ? ? ? yes
Cl4 Rh4 C34 125.5(3) ? ? ? yes
Cl4 Rh4 C35 94.8(3) ? ? ? yes
Cl4 Rh4 C36 97.4(3) ? ? ? yes
Cl4 Rh4 C37 129.3(3) ? ? ? yes
Cl4 Rh4 C38 158.9(3) ? ? ? yes
S3 Rh4 C34 96.8(3) ? ? ? yes
S3 Rh4 C35 119.6(3) ? ? ? yes
S3 Rh4 C36 158.4(3) ? ? ? yes
S3 Rh4 C37 146.5(3) ? ? ? yes
S3 Rh4 C38 108.9(3) ? ? ? yes
C34 Rh4 C35 38.5(3) ? ? ? yes
C34 Rh4 C36 64.7(4) ? ? ? yes
C34 Rh4 C37 64.9(4) ? ? ? yes
C34 Rh4 C38 38.7(3) ? ? ? yes
C35 Rh4 C36 38.8(3) ? ? ? yes
C35 Rh4 C37 63.8(3) ? ? ? yes
C35 Rh4 C38 64.4(4) ? ? ? yes
C36 Rh4 C37 37.0(3) ? ? ? yes
C36 Rh4 C38 64.3(4) ? ? ? yes
C37 Rh4 C38 39.4(3) ? ? ? yes
Cl3 Rh5 S3 84.04(8) ? ? ? yes
Cl3 Rh5 S4 94.11(8) ? ? ? yes
Cl3 Rh5 C44 132.8(4) ? ? ? yes
Cl3 Rh5 C45 99.8(3) ? ? ? yes
Cl3 Rh5 C46 96.4(3) ? ? ? yes
Cl3 Rh5 C47 124.7(3) ? ? ? yes
Cl3 Rh5 C48 159.5(3) ? ? ? yes
S3 Rh5 S4 82.33(7) ? ? ? yes
S3 Rh5 C44 95.4(3) ? ? ? yes
S3 Rh5 C45 113.3(3) ? ? ? yes
S3 Rh5 C46 150.7(3) ? ? ? yes
S3 Rh5 C47 151.0(3) ? ? ? yes
S3 Rh5 C48 113.0(4) ? ? ? yes
S4 Rh5 C44 132.7(4) ? ? ? yes
S4 Rh5 C45 159.9(3) ? ? ? yes
S4 Rh5 C46 126.7(3) ? ? ? yes
S4 Rh5 C47 97.3(3) ? ? ? yes
S4 Rh5 C48 99.3(3) ? ? ? yes
C44 Rh5 C45 37.7(4) ? ? ? yes
C44 Rh5 C46 62.9(4) ? ? ? yes
C44 Rh5 C47 63.5(4) ? ? ? yes
C44 Rh5 C48 38.5(4) ? ? ? yes
C45 Rh5 C46 37.6(3) ? ? ? yes
C45 Rh5 C47 62.8(4) ? ? ? yes
C45 Rh5 C48 63.7(4) ? ? ? yes
C46 Rh5 C47 37.0(3) ? ? ? yes
C46 Rh5 C48 63.1(4) ? ? ? yes
C47 Rh5 C48 38.2(3) ? ? ? yes
Cl4 Rh6 S3 84.64(7) ? ? ? yes
Cl4 Rh6 S4 92.86(8) ? ? ? yes
Cl4 Rh6 C54 110.8(2) ? ? ? yes
Cl4 Rh6 C55 149.1(3) ? ? ? yes
Cl4 Rh6 C56 149.0(3) ? ? ? yes
Cl4 Rh6 C57 110.8(2) ? ? ? yes
Cl4 Rh6 C58 93.7(2) ? ? ? yes
S3 Rh6 S4 82.01(8) ? ? ? yes
S3 Rh6 C54 100.5(2) ? ? ? yes
S3 Rh6 C55 96.1(2) ? ? ? yes
S3 Rh6 C56 126.2(3) ? ? ? yes
S3 Rh6 C57 160.6(2) ? ? ? yes
S3 Rh6 C58 133.9(3) ? ? ? yes
S4 Rh6 C54 156.3(2) ? ? ? yes
S4 Rh6 C55 117.9(3) ? ? ? yes
S4 Rh6 C56 95.2(2) ? ? ? yes
S4 Rh6 C57 108.0(2) ? ? ? yes
S4 Rh6 C58 144.0(3) ? ? ? yes
C54 Rh6 C55 38.6(3) ? ? ? yes
C54 Rh6 C56 64.1(3) ? ? ? yes
C54 Rh6 C57 63.6(3) ? ? ? yes
C54 Rh6 C58 37.6(3) ? ? ? yes
C55 Rh6 C56 38.8(3) ? ? ? yes
C55 Rh6 C57 64.6(3) ? ? ? yes
C55 Rh6 C58 63.7(3) ? ? ? yes
C56 Rh6 C57 38.3(3) ? ? ? yes
C56 Rh6 C58 63.1(3) ? ? ? yes
C57 Rh6 C58 37.3(3) ? ? ? yes
Rh1 Cl1 Rh2 94.10(8) ? ? ? yes
Rh1 Cl2 Rh3 93.17(8) ? ? ? yes
Rh4 Cl3 Rh5 93.61(8) ? ? ? yes
Rh4 Cl4 Rh6 93.09(7) ? ? ? yes
Rh1 S1 Rh2 98.09(8) ? ? ? yes
Rh1 S1 Rh3 98.09(9) ? ? ? yes
Rh2 S1 Rh3 98.30(9) ? ? ? yes
Rh2 S2 Rh3 97.52(9) ? ? ? yes
Rh2 S2 C31 110.9(3) ? ? ? yes
Rh3 S2 C31 109.5(3) ? ? ? yes
Rh4 S3 Rh5 98.34(9) ? ? ? yes
Rh4 S3 Rh6 97.90(8) ? ? ? yes
Rh5 S3 Rh6 98.00(8) ? ? ? yes
Rh5 S4 Rh6 97.57(8) ? ? ? yes
Rh5 S4 C64 109.3(3) ? ? ? yes
Rh6 S4 C64 109.4(3) ? ? ? yes
Rh1 C1 C2 70.4(7) ? ? ? yes
Rh1 C1 C5 71.9(6) ? ? ? yes
Rh1 C1 C6 126.7(8) ? ? ? yes
C2 C1 C5 108(1) ? ? ? yes
C2 C1 C6 126(1) ? ? ? yes
C5 C1 C6 125(1) ? ? ? yes
Rh1 C2 C1 71.0(6) ? ? ? yes
Rh1 C2 C3 71.9(6) ? ? ? yes
Rh1 C2 C7 125.6(8) ? ? ? yes
C1 C2 C3 107(1) ? ? ? yes
C1 C2 C7 125(1) ? ? ? yes
C3 C2 C7 126(1) ? ? ? yes
Rh1 C3 C2 68.3(6) ? ? ? yes
Rh1 C3 C4 72.1(5) ? ? ? yes
Rh1 C3 C8 126.4(7) ? ? ? yes
C2 C3 C4 107(1) ? ? ? yes
C2 C3 C8 126(1) ? ? ? yes
C4 C3 C8 125(1) ? ? ? yes
Rh1 C4 C3 70.7(5) ? ? ? yes
Rh1 C4 C5 69.2(5) ? ? ? yes
Rh1 C4 C9 125.5(6) ? ? ? yes
C3 C4 C5 107.7(9) ? ? ? yes
C3 C4 C9 127(1) ? ? ? yes
C5 C4 C9 125.0(9) ? ? ? yes
Rh1 C5 C1 70.0(6) ? ? ? yes
Rh1 C5 C4 72.0(5) ? ? ? yes
Rh1 C5 C10 127.3(7) ? ? ? yes
C1 C5 C4 108(1) ? ? ? yes
C1 C5 C10 127(1) ? ? ? yes
C4 C5 C10 124.3(10) ? ? ? yes
Rh2 C11 C12 68.8(5) ? ? ? yes
Rh2 C11 C15 71.1(5) ? ? ? yes
Rh2 C11 C16 130.9(7) ? ? ? yes
C12 C11 C15 106.1(9) ? ? ? yes
C12 C11 C16 127(1) ? ? ? yes
C15 C11 C16 126(1) ? ? ? yes
Rh2 C12 C11 73.4(5) ? ? ? yes
Rh2 C12 C13 69.7(5) ? ? ? yes
Rh2 C12 C17 127.1(7) ? ? ? yes
C11 C12 C13 107.3(9) ? ? ? yes
C11 C12 C17 124(1) ? ? ? yes
C13 C12 C17 127(1) ? ? ? yes
Rh2 C13 C12 71.9(5) ? ? ? yes
Rh2 C13 C14 73.3(5) ? ? ? yes
Rh2 C13 C18 125.7(6) ? ? ? yes
C12 C13 C14 110.2(9) ? ? ? yes
C12 C13 C18 124.8(9) ? ? ? yes
C14 C13 C18 124.8(10) ? ? ? yes
Rh2 C14 C13 68.7(5) ? ? ? yes
Rh2 C14 C15 72.1(5) ? ? ? yes
Rh2 C14 C19 130.6(7) ? ? ? yes
C13 C14 C15 104.8(9) ? ? ? yes
C13 C14 C19 126.8(10) ? ? ? yes
C15 C14 C19 127.8(9) ? ? ? yes
Rh2 C15 C11 71.9(5) ? ? ? yes
Rh2 C15 C14 70.6(5) ? ? ? yes
Rh2 C15 C20 124.7(6) ? ? ? yes
C11 C15 C14 111.5(9) ? ? ? yes
C11 C15 C20 124(1) ? ? ? yes
C14 C15 C20 124.4(10) ? ? ? yes
Rh3 C21 C22 72.8(6) ? ? ? yes
Rh3 C21 C25 72.5(6) ? ? ? yes
Rh3 C21 C26 128.0(7) ? ? ? yes
C22 C21 C25 105(1) ? ? ? yes
C22 C21 C26 125(1) ? ? ? yes
C25 C21 C26 127(1) ? ? ? yes
Rh3 C22 C21 68.6(6) ? ? ? yes
Rh3 C22 C23 71.7(6) ? ? ? yes
Rh3 C22 C27 127.4(7) ? ? ? yes
C21 C22 C23 108(1) ? ? ? yes
C21 C22 C27 123(1) ? ? ? yes
C23 C22 C27 127(1) ? ? ? yes
Rh3 C23 C22 71.4(6) ? ? ? yes
Rh3 C23 C24 70.3(6) ? ? ? yes
Rh3 C23 C28 126.0(8) ? ? ? yes
C22 C23 C24 108(1) ? ? ? yes
C22 C23 C28 127(1) ? ? ? yes
C24 C23 C28 124(1) ? ? ? yes
Rh3 C24 C23 71.2(6) ? ? ? yes
Rh3 C24 C25 71.7(7) ? ? ? yes
Rh3 C24 C29 129.5(8) ? ? ? yes
C23 C24 C25 106(1) ? ? ? yes
C23 C24 C29 123(1) ? ? ? yes
C25 C24 C29 128(1) ? ? ? yes
Rh3 C25 C21 69.0(6) ? ? ? yes
Rh3 C25 C24 71.8(7) ? ? ? yes
Rh3 C25 C30 125.8(7) ? ? ? yes
C21 C25 C24 110(1) ? ? ? yes
C21 C25 C30 124(1) ? ? ? yes
C24 C25 C30 124(1) ? ? ? yes
S2 C31 C32 111.5(7) ? ? ? yes
S2 C31 C33 109.4(6) ? ? ? yes
C32 C31 C33 112.1(8) ? ? ? yes
Rh4 C34 C35 71.3(6) ? ? ? yes
Rh4 C34 C38 70.0(6) ? ? ? yes
Rh4 C34 C39 126.7(7) ? ? ? yes
C35 C34 C38 107.6(10) ? ? ? yes
C35 C34 C39 125(1) ? ? ? yes
C38 C34 C39 126(1) ? ? ? yes
Rh4 C35 C34 70.3(6) ? ? ? yes
Rh4 C35 C36 72.4(5) ? ? ? yes
Rh4 C35 C40 127.3(6) ? ? ? yes
C34 C35 C36 108.6(9) ? ? ? yes
C34 C35 C40 127(1) ? ? ? yes
C36 C35 C40 124(1) ? ? ? yes
Rh4 C36 C35 68.7(5) ? ? ? yes
Rh4 C36 C37 70.4(5) ? ? ? yes
Rh4 C36 C41 126.8(7) ? ? ? yes
C35 C36 C37 107.5(9) ? ? ? yes
C35 C36 C41 125(1) ? ? ? yes
C37 C36 C41 126(1) ? ? ? yes
Rh4 C37 C36 72.5(5) ? ? ? yes
Rh4 C37 C38 68.3(5) ? ? ? yes
Rh4 C37 C42 125.2(7) ? ? ? yes
C36 C37 C38 108.3(9) ? ? ? yes
C36 C37 C42 124(1) ? ? ? yes
C38 C37 C42 126(1) ? ? ? yes
Rh4 C38 C34 71.3(6) ? ? ? yes
Rh4 C38 C37 72.3(5) ? ? ? yes
Rh4 C38 C43 127.3(7) ? ? ? yes
C34 C38 C37 108.1(10) ? ? ? yes
C34 C38 C43 127(1) ? ? ? yes
C37 C38 C43 124(1) ? ? ? yes
Rh5 C44 C45 71.0(6) ? ? ? yes
Rh5 C44 C48 68.7(6) ? ? ? yes
Rh5 C44 C49 126.8(7) ? ? ? yes
C45 C44 C48 106(1) ? ? ? yes
C45 C44 C49 127(1) ? ? ? yes
C48 C44 C49 126(1) ? ? ? yes
Rh5 C45 C44 71.3(6) ? ? ? yes
Rh5 C45 C46 72.1(6) ? ? ? yes
Rh5 C45 C50 128.8(7) ? ? ? yes
C44 C45 C46 108(1) ? ? ? yes
C44 C45 C50 125(1) ? ? ? yes
C46 C45 C50 125(1) ? ? ? yes
Rh5 C46 C45 70.3(6) ? ? ? yes
Rh5 C46 C47 72.2(6) ? ? ? yes
Rh5 C46 C51 126.4(8) ? ? ? yes
C45 C46 C47 109(1) ? ? ? yes
C45 C46 C51 125(1) ? ? ? yes
C47 C46 C51 125(1) ? ? ? yes
Rh5 C47 C46 70.8(6) ? ? ? yes
Rh5 C47 C48 67.4(6) ? ? ? yes
Rh5 C47 C52 129.1(7) ? ? ? yes
C46 C47 C48 106(1) ? ? ? yes
C46 C47 C52 127(1) ? ? ? yes
C48 C47 C52 125(1) ? ? ? yes
Rh5 C48 C44 72.8(6) ? ? ? yes
Rh5 C48 C47 74.4(6) ? ? ? yes
Rh5 C48 C53 127.6(7) ? ? ? yes
C44 C48 C47 108(1) ? ? ? yes
C44 C48 C53 125(1) ? ? ? yes
C47 C48 C53 124(1) ? ? ? yes
Rh6 C54 C55 69.3(5) ? ? ? yes
Rh6 C54 C58 72.1(5) ? ? ? yes
Rh6 C54 C59 127.9(6) ? ? ? yes
C55 C54 C58 107.7(8) ? ? ? yes
C55 C54 C59 125.5(9) ? ? ? yes
C58 C54 C59 126.6(9) ? ? ? yes
Rh6 C55 C54 72.1(5) ? ? ? yes
Rh6 C55 C56 71.4(5) ? ? ? yes
Rh6 C55 C60 126.5(6) ? ? ? yes
C54 C55 C56 107.4(8) ? ? ? yes
C54 C55 C60 126.1(9) ? ? ? yes
C56 C55 C60 126.2(9) ? ? ? yes
Rh6 C56 C55 69.8(5) ? ? ? yes
Rh6 C56 C57 73.2(5) ? ? ? yes
Rh6 C56 C61 126.6(6) ? ? ? yes
C55 C56 C57 108.7(8) ? ? ? yes
C55 C56 C61 126.0(9) ? ? ? yes
C57 C56 C61 125.2(8) ? ? ? yes
Rh6 C57 C56 68.5(5) ? ? ? yes
Rh6 C57 C58 70.4(5) ? ? ? yes
Rh6 C57 C62 131.5(6) ? ? ? yes
C56 C57 C58 106.1(8) ? ? ? yes
C56 C57 C62 125.9(9) ? ? ? yes
C58 C57 C62 127.6(9) ? ? ? yes
Rh6 C58 C54 70.3(5) ? ? ? yes
Rh6 C58 C57 72.3(5) ? ? ? yes
Rh6 C58 C63 124.9(6) ? ? ? yes
C54 C58 C57 110.2(9) ? ? ? yes
C54 C58 C63 125.4(9) ? ? ? yes
C57 C58 C63 124.5(9) ? ? ? yes
S4 C64 C65 109.8(6) ? ? ? yes
S4 C64 C66 110.2(6) ? ? ? yes
C65 C64 C66 111.8(8) ? ? ? yes
C68 C67 C72 112.8(9) ? ? ? yes
C68 C67 B1 123.4(9) ? ? ? yes
C72 C67 B1 123.7(9) ? ? ? yes
C67 C68 C69 124.9(9) ? ? ? yes
C68 C69 C70 118(1) ? ? ? yes
C69 C70 C71 119(1) ? ? ? yes
C70 C71 C72 121(1) ? ? ? yes
C67 C72 C71 123.2(10) ? ? ? yes
C74 C73 C78 112.0(8) ? ? ? yes
C74 C73 B1 125.0(8) ? ? ? yes
C78 C73 B1 123.0(8) ? ? ? yes
C73 C74 C75 124.5(9) ? ? ? yes
C74 C75 C76 120.9(10) ? ? ? yes
C75 C76 C77 117(1) ? ? ? yes
C76 C77 C78 120(1) ? ? ? yes
C73 C78 C77 124.6(9) ? ? ? yes
C80 C79 C84 113.9(8) ? ? ? yes
C80 C79 B1 123.6(8) ? ? ? yes
C84 C79 B1 122.4(8) ? ? ? yes
C79 C80 C81 124.7(9) ? ? ? yes
C80 C81 C82 119.4(9) ? ? ? yes
C81 C82 C83 118.3(9) ? ? ? yes
C82 C83 C84 121.2(9) ? ? ? yes
C79 C84 C83 122.5(9) ? ? ? yes
C86 C85 C90 114.4(9) ? ? ? yes
C86 C85 B1 122.2(9) ? ? ? yes
C90 C85 B1 123.3(9) ? ? ? yes
C85 C86 C87 122.5(10) ? ? ? yes
C86 C87 C88 120(1) ? ? ? yes
C87 C88 C89 117(1) ? ? ? yes
C88 C89 C90 121(1) ? ? ? yes
C85 C90 C89 123(1) ? ? ? yes
C92 C91 C96 113.6(9) ? ? ? yes
C92 C91 B2 122.4(9) ? ? ? yes
C96 C91 B2 123.9(10) ? ? ? yes
C91 C92 C93 122(1) ? ? ? yes
C92 C93 C94 118(1) ? ? ? yes
C93 C94 C95 121(1) ? ? ? yes
C94 C95 C96 117(1) ? ? ? yes
C91 C96 C95 126(1) ? ? ? yes
C98 C97 C102 114.9(9) ? ? ? yes
C98 C97 B2 126.0(9) ? ? ? yes
C102 C97 B2 119.1(9) ? ? ? yes
C97 C98 C99 120.8(10) ? ? ? yes
C98 C99 C100 123(1) ? ? ? yes
C99 C100 C101 117(1) ? ? ? yes
C100 C101 C102 119(1) ? ? ? yes
C97 C102 C101 124.2(9) ? ? ? yes
C104 C103 C108 114.4(9) ? ? ? yes
C104 C103 B2 120.4(9) ? ? ? yes
C108 C103 B2 125.1(10) ? ? ? yes
C103 C104 C105 122(1) ? ? ? yes
C104 C105 C106 119(1) ? ? ? yes
C105 C106 C107 119(1) ? ? ? yes
C106 C107 C108 120(1) ? ? ? yes
C103 C108 C107 123(1) ? ? ? yes
C110 C109 C114 113.8(9) ? ? ? yes
C110 C109 B2 123.1(9) ? ? ? yes
C114 C109 B2 122.9(9) ? ? ? yes
C109 C110 C111 124(1) ? ? ? yes
C110 C111 C112 119(1) ? ? ? yes
C111 C112 C113 119(1) ? ? ? yes
C112 C113 C114 120(1) ? ? ? yes
C109 C114 C113 123(1) ? ? ? yes
O1 C115 C116 104(3) ? ? ? yes
O1 C115 C117 121(4) ? ? ? yes
C116 C115 C117 128(3) ? ? ? yes
C67 B1 C73 108.4(7) ? ? ? yes
C67 B1 C79 110.0(7) ? ? ? yes
C67 B1 C85 111.0(7) ? ? ? yes
C73 B1 C79 110.1(7) ? ? ? yes
C73 B1 C85 110.4(7) ? ? ? yes
C79 B1 C85 106.9(7) ? ? ? yes
C91 B2 C97 107.2(7) ? ? ? yes
C91 B2 C103 110.6(8) ? ? ? yes
C91 B2 C109 106.8(8) ? ? ? yes
C97 B2 C103 110.0(8) ? ? ? yes
C97 B2 C109 115.3(8) ? ? ? yes
C103 B2 C109 106.9(7) ? ? ? yes

loop_
_geom_bond_atom_site_label_1
_geom_bond_atom_site_label_2
_geom_bond_distance
_geom_bond_site_symmetry_1
_geom_bond_site_symmetry_2
_geom_bond_publ_flag
Rh1 Cl1 2.445(2) ? ? yes
Rh1 Cl2 2.453(3) ? ? yes
Rh1 S1 2.365(2) ? ? yes
Rh1 C1 2.13(1) ? ? yes
Rh1 C2 2.12(1) ? ? yes
Rh1 C3 2.169(10) ? ? yes
Rh1 C4 2.187(8) ? ? yes
Rh1 C5 2.151(9) ? ? yes
Rh2 Cl1 2.441(2) ? ? yes
Rh2 S1 2.371(2) ? ? yes
Rh2 S2 2.386(2) ? ? yes
Rh2 C11 2.198(9) ? ? yes
Rh2 C12 2.139(9) ? ? yes
Rh2 C13 2.111(9) ? ? yes
Rh2 C14 2.170(9) ? ? yes
Rh2 C15 2.189(8) ? ? yes
Rh3 Cl2 2.468(2) ? ? yes
Rh3 S1 2.369(3) ? ? yes
Rh3 S2 2.382(2) ? ? yes
Rh3 C21 2.130(10) ? ? yes
Rh3 C22 2.186(10) ? ? yes
Rh3 C23 2.19(1) ? ? yes
Rh3 C24 2.18(1) ? ? yes
Rh3 C25 2.18(1) ? ? yes
Rh4 Cl3 2.461(2) ? ? yes
Rh4 Cl4 2.480(2) ? ? yes
Rh4 S3 2.377(2) ? ? yes
Rh4 C34 2.137(10) ? ? yes
Rh4 C35 2.151(9) ? ? yes
Rh4 C36 2.200(9) ? ? yes
Rh4 C37 2.173(9) ? ? yes
Rh4 C38 2.120(9) ? ? yes
Rh5 Cl3 2.464(2) ? ? yes
Rh5 S3 2.368(2) ? ? yes
Rh5 S4 2.377(2) ? ? yes
Rh5 C44 2.17(1) ? ? yes
Rh5 C45 2.163(10) ? ? yes
Rh5 C46 2.187(10) ? ? yes
Rh5 C47 2.204(9) ? ? yes
Rh5 C48 2.11(1) ? ? yes
Rh6 Cl4 2.458(2) ? ? yes
Rh6 S3 2.376(2) ? ? yes
Rh6 S4 2.384(2) ? ? yes
Rh6 C54 2.172(8) ? ? yes
Rh6 C55 2.135(8) ? ? yes
Rh6 C56 2.157(8) ? ? yes
Rh6 C57 2.220(8) ? ? yes
Rh6 C58 2.195(9) ? ? yes
S2 C31 1.819(9) ? ? yes
S4 C64 1.819(8) ? ? yes
O1 C115 1.07(4) ? ? yes
C1 C2 1.40(1) ? ? yes
C1 C5 1.40(1) ? ? yes
C1 C6 1.49(1) ? ? yes
C2 C3 1.46(1) ? ? yes
C2 C7 1.49(1) ? ? yes
C3 C4 1.39(1) ? ? yes
C3 C8 1.47(1) ? ? yes
C4 C5 1.44(1) ? ? yes
C4 C9 1.50(1) ? ? yes
C5 C10 1.51(1) ? ? yes
C11 C12 1.41(1) ? ? yes
C11 C15 1.39(1) ? ? yes
C11 C16 1.51(1) ? ? yes
C12 C13 1.40(1) ? ? yes
C12 C17 1.51(1) ? ? yes
C13 C14 1.40(1) ? ? yes
C13 C18 1.51(1) ? ? yes
C14 C15 1.39(1) ? ? yes
C14 C19 1.48(1) ? ? yes
C15 C20 1.53(1) ? ? yes
C21 C22 1.43(1) ? ? yes
C21 C25 1.42(1) ? ? yes
C21 C26 1.49(1) ? ? yes
C22 C23 1.39(1) ? ? yes
C22 C27 1.51(1) ? ? yes
C23 C24 1.44(1) ? ? yes
C23 C28 1.49(1) ? ? yes
C24 C25 1.36(1) ? ? yes
C24 C29 1.49(1) ? ? yes
C25 C30 1.53(1) ? ? yes
C31 C32 1.50(1) ? ? yes
C31 C33 1.53(1) ? ? yes
C34 C35 1.41(1) ? ? yes
C34 C38 1.41(1) ? ? yes
C34 C39 1.50(1) ? ? yes
C35 C36 1.45(1) ? ? yes
C35 C40 1.49(1) ? ? yes
C36 C37 1.39(1) ? ? yes
C36 C41 1.49(1) ? ? yes
C37 C38 1.45(1) ? ? yes
C37 C42 1.48(1) ? ? yes
C38 C43 1.49(1) ? ? yes
C44 C45 1.40(1) ? ? yes
C44 C48 1.41(1) ? ? yes
C44 C49 1.50(1) ? ? yes
C45 C46 1.40(1) ? ? yes
C45 C50 1.49(1) ? ? yes
C46 C47 1.39(1) ? ? yes
C46 C51 1.49(1) ? ? yes
C47 C48 1.42(1) ? ? yes
C47 C52 1.48(1) ? ? yes
C48 C53 1.50(1) ? ? yes
C54 C55 1.42(1) ? ? yes
C54 C58 1.41(1) ? ? yes
C54 C59 1.49(1) ? ? yes
C55 C56 1.43(1) ? ? yes
C55 C60 1.49(1) ? ? yes
C56 C57 1.44(1) ? ? yes
C56 C61 1.51(1) ? ? yes
C57 C58 1.41(1) ? ? yes
C57 C62 1.50(1) ? ? yes
C58 C63 1.50(1) ? ? yes
C64 C65 1.51(1) ? ? yes
C64 C66 1.51(1) ? ? yes
C67 C68 1.38(1) ? ? yes
C67 C72 1.41(1) ? ? yes
C67 B1 1.63(1) ? ? yes
C68 C69 1.41(1) ? ? yes
C69 C70 1.36(1) ? ? yes
C70 C71 1.35(1) ? ? yes
C71 C72 1.37(1) ? ? yes
C73 C74 1.37(1) ? ? yes
C73 C78 1.40(1) ? ? yes
C73 B1 1.65(1) ? ? yes
C74 C75 1.40(1) ? ? yes
C75 C76 1.35(1) ? ? yes
C76 C77 1.36(1) ? ? yes
C77 C78 1.38(1) ? ? yes
C79 C80 1.40(1) ? ? yes
C79 C84 1.38(1) ? ? yes
C79 B1 1.65(1) ? ? yes
C80 C81 1.38(1) ? ? yes
C81 C82 1.38(1) ? ? yes
C82 C83 1.36(1) ? ? yes
C83 C84 1.40(1) ? ? yes
C85 C86 1.39(1) ? ? yes
C85 C90 1.36(1) ? ? yes
C85 B1 1.64(1) ? ? yes
C86 C87 1.39(1) ? ? yes
C87 C88 1.35(1) ? ? yes
C88 C89 1.36(1) ? ? yes
C89 C90 1.36(1) ? ? yes
C91 C92 1.41(1) ? ? yes
C91 C96 1.38(1) ? ? yes
C91 B2 1.65(1) ? ? yes
C92 C93 1.40(1) ? ? yes
C93 C94 1.37(1) ? ? yes
C94 C95 1.38(1) ? ? yes
C95 C96 1.37(1) ? ? yes
C97 C98 1.38(1) ? ? yes
C97 C102 1.39(1) ? ? yes
C97 B2 1.62(1) ? ? yes
C98 C99 1.38(1) ? ? yes
C99 C100 1.36(1) ? ? yes
C100 C101 1.37(1) ? ? yes
C101 C102 1.38(1) ? ? yes
C103 C104 1.39(1) ? ? yes
C103 C108 1.39(1) ? ? yes
C103 B2 1.63(1) ? ? yes
C104 C105 1.39(1) ? ? yes
C105 C106 1.36(2) ? ? yes
C106 C107 1.35(2) ? ? yes
C107 C108 1.37(1) ? ? yes
C109 C110 1.40(1) ? ? yes
C109 C114 1.39(1) ? ? yes
C109 B2 1.65(1) ? ? yes
C110 C111 1.38(1) ? ? yes
C111 C112 1.36(1) ? ? yes
C112 C113 1.38(1) ? ? yes
C113 C114 1.38(1) ? ? yes
C115 C116 1.58(3) ? ? yes
C115 C117 1.18(4) ? ? yes
